data_2229010
loop_
_publ_author_name
'Jasinski, Jerry P.'
'Butcher, Ray J.'
'Siddegowda, M. S.'
'Yathirajan, H. S.'
'Chidan Kumar, C. S.'

_publ_section_title
;
 Cinnarizinium dipicrate
;
_journal_coeditor_code CV5030
_journal_issue 2
_journal_name_full 'Acta Crystallographica Section E'
_journal_page_first o500
_journal_page_last o501
_journal_paper_doi 10.1107/S1600536811002674
_journal_volume 67
_journal_year 2011
_chemical_formula_iupac 'C26 H30 N2 2+, 2C6 H2 N3 O7 -'
_chemical_formula_moiety 'C26 H30 N2 2+, 2(C6 H2 N3 O7 -)'
_chemical_formula_sum 'C38 H34 N8 O14'
_chemical_formula_weight 826.73
_chemical_name_common
;
Cinnarizinium dipicrate
;
_chemical_name_systematic
;
1-diphenylmethyl-4-[(2<i>E</i>)-3-phenylprop-2-en-1-yl]piperazine-1,4-diium
bis(2,4,6-trinitrophenolate)
;
_space_group_IT_number 14
_symmetry_cell_setting monoclinic
_symmetry_space_group_name_Hall '-P 2ybc'
_symmetry_space_group_name_H-M 'P 1 21/c 1'
_atom_sites_solution_hydrogens geom
_atom_sites_solution_primary direct
_atom_sites_solution_secondary difmap
_cell_angle_alpha 90.00
_cell_angle_beta 95.9170(14)
_cell_angle_gamma 90.00
_cell_formula_units_Z 4
_cell_length_a 15.1987(2)
_cell_length_b 10.09130(17)
_cell_length_c 25.0724(3)
_cell_measurement_reflns_used 7661
_cell_measurement_temperature 295(2)
_cell_measurement_theta_max 73.2943
_cell_measurement_theta_min 4.8203
_cell_volume 3824.98(9)
_computing_cell_refinement '<i>CrysAlis PRO</i> (Oxford Diffraction, 2007)'
_computing_data_collection '<i>CrysAlis PRO</i> (Oxford Diffraction, 2007)'
_computing_data_reduction '<i>CrysAlis RED</i> (Oxford Diffraction, 2007)'
_computing_molecular_graphics '<i>SHELXTL</i> (Sheldrick, 2008)'
_computing_publication_material '<i>SHELXTL</i> (Sheldrick, 2008)'
_computing_structure_refinement '<i>SHELXL97</i> (Sheldrick, 2008)'
_computing_structure_solution '<i>SHELXS97</i> (Sheldrick, 2008)'
_diffrn_ambient_temperature 295(2)
_diffrn_detector_area_resol_mean 10.5081
_diffrn_measured_fraction_theta_full 0.978
_diffrn_measured_fraction_theta_max 0.950
_diffrn_measurement_device_type 'Oxford Diffraction Xcalibur Ruby Gemini'
_diffrn_measurement_method \w
_diffrn_radiation_monochromator graphite
_diffrn_radiation_source 'Enhance (Cu) X-ray Source'
_diffrn_radiation_type CuK\a
_diffrn_radiation_wavelength 1.54178
_diffrn_reflns_av_R_equivalents 0.0237
_diffrn_reflns_av_sigmaI/netI 0.0267
_diffrn_reflns_limit_h_max 17
_diffrn_reflns_limit_h_min -18
_diffrn_reflns_limit_k_max 12
_diffrn_reflns_limit_k_min -11
_diffrn_reflns_limit_l_max 20
_diffrn_reflns_limit_l_min -31
_diffrn_reflns_number 14786
_diffrn_reflns_theta_full 67.50
_diffrn_reflns_theta_max 73.45
_diffrn_reflns_theta_min 4.82
_exptl_absorpt_coefficient_mu 0.949
_exptl_absorpt_correction_T_max 1.00000
_exptl_absorpt_correction_T_min 0.77713
_exptl_absorpt_correction_type multi-scan
_exptl_absorpt_process_details
;
(<i>CrysAlis RED</i>; Oxford Diffraction, 2007)
;
_exptl_crystal_colour yellow
_exptl_crystal_density_diffrn 1.436
_exptl_crystal_density_method 'not measured'
_exptl_crystal_description chunk
_exptl_crystal_F_000 1720
_exptl_crystal_size_max 0.49
_exptl_crystal_size_mid 0.42
_exptl_crystal_size_min 0.27
_refine_diff_density_max 1.238
_refine_diff_density_min -0.483
_refine_ls_extinction_coef 0.0017(4)
_refine_ls_extinction_expression Fc^*^=kFc[1+0.001xFc^2^\l^3^/sin(2\q)]^-1/4^
_refine_ls_extinction_method '<i>SHELXL97</i> (Sheldrick, 2008)'
_refine_ls_goodness_of_fit_ref 1.005
_refine_ls_hydrogen_treatment mixed
_refine_ls_matrix_type full
_refine_ls_number_parameters 648
_refine_ls_number_reflns 7319
_refine_ls_number_restraints 40
_refine_ls_restrained_S_all 1.004
_refine_ls_R_factor_all 0.1055
_refine_ls_R_factor_gt 0.0924
_refine_ls_shift/su_max 0.007
_refine_ls_shift/su_mean 0.000
_refine_ls_structure_factor_coef Fsqd
_refine_ls_weighting_details 'calc w=1/[\s^2^(Fo^2^)+(0.1960P)^2^+2.2706P] where P=(Fo^2^+2Fc^2^)/3'
_refine_ls_weighting_scheme calc
_refine_ls_wR_factor_gt 0.2707
_refine_ls_wR_factor_ref 0.2891
_reflns_number_gt 5784
_reflns_number_total 7319
_reflns_threshold_expression I>2\s(I)
_cod_data_source_file cv5030.cif
_cod_data_source_block I
_cod_original_cell_volume 3824.98(10)
_cod_original_sg_symbol_H-M 'P 21/c'
_cod_database_code 2229010
_cod_database_fobs_code 2229010

loop_
_symmetry_equiv_pos_as_xyz
'x, y, z'
'-x, y+1/2, -z+1/2'
'-x, -y, -z'
'x, -y-1/2, z-1/2'

loop_
_atom_site_type_symbol
_atom_site_label
_atom_site_fract_x
_atom_site_fract_y
_atom_site_fract_z
_atom_site_U_iso_or_equiv
_atom_site_adp_type
_atom_site_calc_flag
_atom_site_refinement_flags
_atom_site_occupancy
_atom_site_disorder_assembly
_atom_site_disorder_group
N N1 0.75982(13) 0.8086(2) 0.55675(7) 0.0344(5) Uani d D 1 A .
H H1N 0.759(2) 0.816(3) 0.5925(3) 0.044(8) Uiso d D 1 . .
N N2 0.75781(15) 0.5191(2) 0.55806(8) 0.0413(5) Uani d D 1 . .
H H2N 0.766(3) 0.501(4) 0.5239(5) 0.062(10) Uiso d D 1 . .
C C1 0.84038(16) 0.7281(3) 0.54794(11) 0.0408(6) Uani d . 1 . .
H H1A 0.8932 0.7766 0.5613 0.049 Uiso calc R 1 A .
H H1B 0.8422 0.7134 0.5098 0.049 Uiso calc R 1 . .
C C2 0.83881(18) 0.5960(3) 0.57647(11) 0.0433(6) Uani d . 1 A .
H H2A 0.8907 0.5451 0.5697 0.052 Uiso calc R 1 . .
H H2B 0.8410 0.6109 0.6148 0.052 Uiso calc R 1 . .
C C3 0.67708(17) 0.5985(3) 0.56498(11) 0.0431(6) Uani d . 1 A .
H H3A 0.6732 0.6136 0.6029 0.052 Uiso calc R 1 . .
H H3B 0.6250 0.5492 0.5508 0.052 Uiso calc R 1 . .
C C4 0.67904(16) 0.7304(3) 0.53629(10) 0.0403(6) Uani d . 1 . .
H H4A 0.6792 0.7154 0.4981 0.048 Uiso calc R 1 A .
H H4B 0.6263 0.7806 0.5419 0.048 Uiso calc R 1 . .
C C5 0.76219(17) 0.9422(3) 0.52874(9) 0.0384(6) Uani d . 1 . .
H H5A 0.7662 0.9246 0.4906 0.046 Uiso calc R 1 A .
C C6 0.67862(17) 1.0214(3) 0.53265(10) 0.0394(6) Uani d . 1 A .
C C7 0.6353(2) 1.0759(3) 0.48662(12) 0.0526(7) Uani d . 1 . .
H H7A 0.6541 1.0553 0.4535 0.063 Uiso calc R 1 A .
C C8 0.5645(2) 1.1607(4) 0.48926(15) 0.0671(9) Uani d . 1 A .
H H8A 0.5364 1.1973 0.4580 0.080 Uiso calc R 1 . .
C C9 0.5356(2) 1.1908(4) 0.53768(15) 0.0618(9) Uani d . 1 . .
H H9A 0.4888 1.2494 0.5395 0.074 Uiso calc R 1 A .
C C10 0.5762(2) 1.1342(4) 0.58369(14) 0.0582(8) Uani d . 1 A .
H H10A 0.5551 1.1519 0.6165 0.070 Uiso calc R 1 . .
C C11 0.6478(2) 1.0515(3) 0.58150(11) 0.0497(7) Uani d . 1 . .
H H11A 0.6757 1.0154 0.6129 0.060 Uiso calc R 1 A .
C C12 0.84287(18) 1.0223(3) 0.54911(11) 0.0425(6) Uani d . 1 A .
C C13 0.8878(2) 1.0922(4) 0.51268(15) 0.0679(10) Uani d . 1 . .
H H13A 0.8719 1.0812 0.4761 0.081 Uiso calc R 1 A .
C C14 0.9559(3) 1.1782(5) 0.5300(2) 0.0871(14) Uani d . 1 A .
H H14A 0.9843 1.2259 0.5051 0.105 Uiso calc R 1 . .
C C15 0.9817(2) 1.1931(5) 0.5837(2) 0.0811(13) Uani d . 1 . .
H H15A 1.0276 1.2504 0.5952 0.097 Uiso calc R 1 A .
C C16 0.9390(2) 1.1228(4) 0.62025(16) 0.0675(9) Uani d . 1 A .
H H16A 0.9571 1.1314 0.6567 0.081 Uiso calc R 1 . .
C C17 0.8696(2) 1.0395(3) 0.60355(12) 0.0524(7) Uani d . 1 . .
H H17A 0.8403 0.9944 0.6288 0.063 Uiso calc R 1 A .
C C18A 0.7558(2) 0.3854(3) 0.58610(13) 0.0561(8) Uani d P 0.586(4) A 1
H H18A 0.8131 0.3431 0.5858 0.067 Uiso calc PR 0.586(4) A 1
H H18B 0.7122 0.3292 0.5662 0.067 Uiso calc PR 0.586(4) A 1
C C19A 0.7334(4) 0.3969(6) 0.6447(3) 0.0529(11) Uani d P 0.586(4) A 1
H H19A 0.6748 0.4071 0.6515 0.063 Uiso calc PR 0.586(4) A 1
C C20A 0.7955(4) 0.3926(5) 0.6849(2) 0.0520(10) Uani d PD 0.586(4) A 1
H H20A 0.8529 0.3849 0.6755 0.062 Uiso calc PR 0.586(4) A 1
C C21A 0.7875(8) 0.3981(12) 0.7433(4) 0.053(3) Uani d PD 0.586(4) A 1
C C22A 0.8612(7) 0.3990(12) 0.7805(5) 0.058(2) Uani d P 0.586(4) A 1
H H22A 0.9177 0.4000 0.7693 0.070 Uiso calc PR 0.586(4) A 1
C C23A 0.8507(14) 0.398(2) 0.8307(10) 0.066(5) Uani d P 0.586(4) A 1
H H23A 0.9011 0.3996 0.8551 0.079 Uiso calc PR 0.586(4) A 1
C C24A 0.7726(14) 0.3958(14) 0.8500(8) 0.068(7) Uani d P 0.586(4) A 1
H H24A 0.7739 0.3856 0.8869 0.082 Uiso calc PR 0.586(4) A 1
C C25A 0.691(2) 0.406(3) 0.8224(14) 0.079(8) Uani d P 0.586(4) A 1
H H25A 0.6372 0.4152 0.8369 0.094 Uiso calc PR 0.586(4) A 1
C C26A 0.7035(14) 0.401(3) 0.7669(14) 0.072(5) Uani d P 0.586(4) A 1
H H26A 0.6525 0.3995 0.7430 0.086 Uiso calc PR 0.586(4) A 1
C C18B 0.7558(2) 0.3854(3) 0.58610(13) 0.0561(8) Uani d P 0.414(4) A 2
H H18C 0.6960 0.3507 0.5815 0.067 Uiso calc PR 0.414(4) A 2
H H18D 0.7936 0.3238 0.5693 0.067 Uiso calc PR 0.414(4) A 2
C C19B 0.7860(6) 0.3939(8) 0.6445(4) 0.0529(11) Uani d P 0.414(4) A 2
H H19B 0.8460 0.3997 0.6561 0.063 Uiso calc PR 0.414(4) A 2
C C20B 0.7274(6) 0.3932(8) 0.6793(3) 0.0520(10) Uani d PD 0.414(4) A 2
H H20B 0.6679 0.3888 0.6663 0.062 Uiso calc PR 0.414(4) A 2
C C21B 0.7502(10) 0.3992(16) 0.7386(4) 0.044(3) Uani d PD 0.414(4) A 2
C C22B 0.8333(9) 0.3969(16) 0.7670(6) 0.051(3) Uani d P 0.414(4) A 2
H H22B 0.8837 0.3942 0.7489 0.061 Uiso calc PR 0.414(4) A 2
C C23B 0.841(3) 0.399(3) 0.826(2) 0.104(14) Uani d P 0.414(4) A 2
H H23B 0.8975 0.3976 0.8442 0.125 Uiso calc PR 0.414(4) A 2
C C24B 0.771(2) 0.402(2) 0.8544(11) 0.071(10) Uani d P 0.414(4) A 2
H H24B 0.7724 0.4088 0.8915 0.085 Uiso calc PR 0.414(4) A 2
C C25B 0.694(3) 0.395(3) 0.8183(13) 0.050(5) Uani d P 0.414(4) A 2
H H25B 0.6429 0.3848 0.8351 0.060 Uiso calc PR 0.414(4) A 2
C C26B 0.6787(18) 0.400(3) 0.7629(13) 0.052(4) Uani d P 0.414(4) A 2
H H26B 0.6222 0.4029 0.7447 0.062 Uiso calc PR 0.414(4) A 2
O O1A 0.7492(2) 0.7961(3) 0.66177(8) 0.0704(7) Uani d . 1 B .
O O2AA 0.5803(8) 0.7737(14) 0.64870(13) 0.108(3) Uani d PD 0.68(2) B 1
O O3AA 0.5075(5) 0.803(2) 0.7157(4) 0.169(5) Uani d PD 0.68(2) B 1
O O2AB 0.5627(18) 0.742(3) 0.6507(4) 0.108(3) Uani d PD 0.32(2) B 2
O O3AB 0.5305(13) 0.863(2) 0.7152(11) 0.169(5) Uani d PD 0.32(2) B 2
O O4A 0.64470(17) 0.7000(3) 0.89225(10) 0.0867(9) Uani d D 1 . .
O O5A 0.78481(17) 0.7067(3) 0.90778(9) 0.0809(9) Uani d D 1 . .
O O6AA 0.9618(2) 0.7918(10) 0.76971(16) 0.134(3) Uani d PD 0.851(14) C 1
O O7AA 0.9173(3) 0.7450(11) 0.68875(15) 0.143(3) Uani d PD 0.851(14) C 1
O O6AB 0.9535(15) 0.851(2) 0.7519(13) 0.134(3) Uani d PD 0.149(14) C 2
O O7AB 0.924(2) 0.680(4) 0.7036(18) 0.143(3) Uani d PD 0.149(14) C 2
N N1A 0.57602(18) 0.7801(4) 0.69661(10) 0.0703(8) Uani d D 1 . .
N N2A 0.71761(14) 0.7114(3) 0.87725(8) 0.0593(7) Uani d D 1 . .
N N3A 0.90351(17) 0.7638(4) 0.73487(10) 0.0758(9) Uani d D 1 . .
C C1A 0.7410(2) 0.7722(3) 0.70954(10) 0.0431(6) Uani d . 1 . .
C C2A 0.6581(2) 0.7630(3) 0.73172(11) 0.0462(6) Uani d . 1 B .
C C3A 0.6493(2) 0.7436(3) 0.78570(12) 0.0493(7) Uani d . 1 . .
H H3AA 0.5936 0.7396 0.7979 0.059 Uiso calc R 1 B .
C C4A 0.7242(2) 0.7305(3) 0.82064(10) 0.0453(6) Uani d . 1 B .
C C5A 0.8072(2) 0.7370(3) 0.80328(11) 0.0478(7) Uani d . 1 . .
H H5AA 0.8574 0.7286 0.8276 0.057 Uiso calc R 1 B .
C C6A 0.8152(2) 0.7560(3) 0.74985(11) 0.0474(7) Uani d . 1 B .
O O1B 0.7062(2) 0.4822(4) 0.45690(11) 0.0924(10) Uani d . 1 D .
O O2BA 0.5305(6) 0.4599(7) 0.4261(2) 0.1086(19) Uani d PD 0.80(2) D 1
O O3BA 0.5020(6) 0.5403(14) 0.3479(3) 0.126(2) Uani d PD 0.80(2) D 1
O O2BB 0.5629(15) 0.483(4) 0.43148(19) 0.1086(19) Uani d PD 0.20(2) D 2
O O3BB 0.493(3) 0.556(6) 0.3597(9) 0.126(2) Uani d PD 0.20(2) D 2
O O4BA 0.6720(3) 0.4105(6) 0.21067(13) 0.149(3) Uani d PD 0.950(19) E 1
O O5BA 0.8123(3) 0.4153(7) 0.22437(14) 0.136(3) Uani d PD 0.950(19) E 1
O O4BB 0.6771(15) 0.376(6) 0.2114(4) 0.149(3) Uani d PD 0.050(19) E 2
O O5BB 0.803(2) 0.470(5) 0.2232(5) 0.136(3) Uani d PD 0.050(19) E 2
O O6BA 0.9445(3) 0.3776(7) 0.4123(2) 0.114(2) Uani d PD 0.756(8) F 1
O O7BA 0.8773(4) 0.4852(11) 0.4686(2) 0.120(2) Uani d PD 0.756(8) F 1
O O6BB 0.9310(8) 0.461(2) 0.3901(5) 0.114(2) Uani d PD 0.244(8) F 2
O O7BB 0.8972(14) 0.478(4) 0.4700(5) 0.120(2) Uani d PD 0.244(8) F 2
N N1B 0.5528(2) 0.4924(4) 0.38306(12) 0.0794(9) Uani d D 1 . .
N N2B 0.7398(3) 0.4172(3) 0.24045(11) 0.1022(17) Uani d D 1 . .
N N3B 0.8814(2) 0.4406(4) 0.42404(12) 0.0837(10) Uani d D 1 . .
C C1B 0.7204(3) 0.4642(3) 0.40885(12) 0.0632(9) Uani d . 1 . .
C C2B 0.6469(3) 0.4639(3) 0.36980(15) 0.0606(8) Uani d D 1 D .
C C3B 0.6514(3) 0.4471(3) 0.31648(14) 0.0619(9) Uani d . 1 . .
H H3BA 0.5999 0.4472 0.2930 0.074 Uiso calc R 1 D .
C C4B 0.7305(3) 0.4302(3) 0.29740(11) 0.0612(9) Uani d D 1 D .
C C5B 0.8079(3) 0.4290(3) 0.33118(17) 0.0669(10) Uani d . 1 . .
H H5BA 0.8623 0.4172 0.3179 0.080 Uiso calc R 1 D .
C C6B 0.8022(3) 0.4458(3) 0.38576(16) 0.0669(10) Uani d . 1 D .

loop_
_atom_site_aniso_label
_atom_site_aniso_U_11
_atom_site_aniso_U_22
_atom_site_aniso_U_33
_atom_site_aniso_U_12
_atom_site_aniso_U_13
_atom_site_aniso_U_23
N1 0.0331(10) 0.0443(11) 0.0259(9) 0.0034(8) 0.0041(7) 0.0004(8)
N2 0.0504(12) 0.0432(12) 0.0302(10) 0.0019(9) 0.0047(9) -0.0040(9)
C1 0.0331(12) 0.0481(14) 0.0418(13) 0.0051(10) 0.0076(10) -0.0005(11)
C2 0.0414(13) 0.0484(15) 0.0393(13) 0.0070(11) -0.0001(10) 0.0017(11)
C3 0.0405(13) 0.0501(15) 0.0391(13) -0.0047(11) 0.0063(10) -0.0046(11)
C4 0.0356(12) 0.0506(14) 0.0339(12) 0.0023(11) 0.0002(9) -0.0012(10)
C5 0.0480(13) 0.0452(13) 0.0225(10) 0.0037(11) 0.0057(9) 0.0033(9)
C6 0.0417(13) 0.0409(13) 0.0349(12) 0.0006(10) 0.0003(10) 0.0013(10)
C7 0.0501(15) 0.0670(19) 0.0396(14) 0.0057(14) -0.0002(11) 0.0096(13)
C8 0.0548(18) 0.077(2) 0.066(2) 0.0148(17) -0.0096(15) 0.0207(18)
C9 0.0429(15) 0.0615(19) 0.079(2) 0.0129(14) -0.0023(14) -0.0033(16)
C10 0.0477(16) 0.068(2) 0.0591(18) 0.0118(14) 0.0060(13) -0.0144(15)
C11 0.0516(15) 0.0595(17) 0.0372(14) 0.0122(13) 0.0006(11) -0.0033(12)
C12 0.0407(13) 0.0485(14) 0.0395(13) 0.0050(11) 0.0096(10) 0.0054(11)
C13 0.0509(17) 0.100(3) 0.0545(19) -0.0023(18) 0.0131(14) 0.0241(18)
C14 0.0514(19) 0.111(4) 0.102(3) -0.015(2) 0.021(2) 0.041(3)
C15 0.0446(17) 0.083(3) 0.113(3) -0.0171(17) -0.0048(19) 0.018(2)
C16 0.0619(19) 0.070(2) 0.068(2) -0.0113(17) -0.0049(16) -0.0060(17)
C17 0.0530(16) 0.0623(18) 0.0419(15) -0.0087(14) 0.0042(12) 0.0006(13)
C18A 0.079(2) 0.0422(15) 0.0474(16) 0.0015(14) 0.0080(14) 0.0001(12)
C19A 0.058(3) 0.049(2) 0.053(2) 0.000(3) 0.011(3) 0.0089(18)
C20A 0.060(2) 0.050(2) 0.047(2) 0.004(2) 0.012(2) 0.0043(18)
C21A 0.060(7) 0.039(3) 0.063(5) 0.003(6) 0.021(5) 0.004(3)
C22A 0.043(6) 0.059(4) 0.069(7) 0.000(5) -0.011(4) 0.008(5)
C23A 0.062(6) 0.056(8) 0.078(9) 0.006(5) -0.001(5) -0.005(7)
C24A 0.115(15) 0.042(6) 0.046(8) -0.021(7) -0.001(7) -0.003(4)
C25A 0.085(12) 0.065(10) 0.088(14) -0.001(7) 0.021(8) -0.023(7)
C26A 0.071(11) 0.050(5) 0.084(10) -0.001(7) -0.040(9) -0.001(5)
C18B 0.079(2) 0.0422(15) 0.0474(16) 0.0015(14) 0.0080(14) 0.0001(12)
C19B 0.058(3) 0.049(2) 0.053(2) 0.000(3) 0.011(3) 0.0089(18)
C20B 0.060(2) 0.050(2) 0.047(2) 0.004(2) 0.012(2) 0.0043(18)
C21B 0.052(8) 0.041(4) 0.043(5) 0.003(7) 0.020(5) 0.003(3)
C22B 0.026(7) 0.067(6) 0.054(8) 0.002(6) -0.017(5) 0.004(6)
C23B 0.13(3) 0.066(16) 0.11(2) -0.007(13) -0.018(18) 0.042(15)
C24B 0.11(2) 0.070(12) 0.030(8) 0.046(11) 0.019(9) 0.004(6)
C25B 0.080(12) 0.037(7) 0.037(8) 0.006(7) 0.019(7) 0.003(6)
C26B 0.064(12) 0.042(5) 0.042(6) 0.004(8) -0.026(8) -0.003(4)
O1A 0.111(2) 0.0770(16) 0.0255(10) -0.0050(14) 0.0153(11) 0.0045(10)
O2AA 0.092(5) 0.157(7) 0.068(2) 0.028(5) -0.035(2) -0.036(3)
O3AA 0.036(3) 0.371(16) 0.098(3) 0.009(6) -0.004(3) -0.030(7)
O2AB 0.092(5) 0.157(7) 0.068(2) 0.028(5) -0.035(2) -0.036(3)
O3AB 0.036(3) 0.371(16) 0.098(3) 0.009(6) -0.004(3) -0.030(7)
O4A 0.112(2) 0.102(2) 0.0538(15) -0.0046(18) 0.0436(15) 0.0099(14)
O5A 0.118(2) 0.095(2) 0.0289(11) 0.0025(17) 0.0035(13) 0.0106(11)
O6AA 0.062(2) 0.271(8) 0.068(3) -0.027(3) -0.0050(18) 0.040(4)
O7AA 0.090(3) 0.265(9) 0.083(4) -0.038(4) 0.050(3) -0.053(5)
O6AB 0.062(2) 0.271(8) 0.068(3) -0.027(3) -0.0050(18) 0.040(4)
O7AB 0.090(3) 0.265(9) 0.083(4) -0.038(4) 0.050(3) -0.053(5)
N1A 0.0604(17) 0.090(2) 0.0574(17) 0.0002(16) -0.0077(13) -0.0144(15)
N2A 0.096(2) 0.0496(14) 0.0352(13) 0.0009(14) 0.0206(14) 0.0022(10)
N3A 0.0589(17) 0.114(3) 0.0562(17) -0.0070(18) 0.0158(14) 0.0052(17)
C1A 0.0646(17) 0.0379(13) 0.0272(12) -0.0032(12) 0.0059(11) -0.0032(9)
C2A 0.0566(16) 0.0450(14) 0.0361(13) -0.0022(12) -0.0001(11) -0.0035(11)
C3A 0.0599(17) 0.0450(14) 0.0453(15) -0.0080(13) 0.0163(12) -0.0041(12)
C4A 0.0696(18) 0.0384(13) 0.0291(13) -0.0002(12) 0.0115(11) 0.0030(10)
C5A 0.0610(17) 0.0491(15) 0.0330(13) 0.0019(13) 0.0029(11) 0.0031(11)
C6A 0.0553(16) 0.0532(16) 0.0349(13) -0.0051(13) 0.0101(11) -0.0004(11)
O1B 0.0833(19) 0.145(3) 0.0486(14) -0.0058(19) 0.0058(12) -0.0186(16)
O2BA 0.047(4) 0.159(5) 0.123(3) -0.007(3) 0.023(2) 0.013(3)
O3BA 0.083(3) 0.166(6) 0.126(4) 0.036(3) -0.002(3) 0.028(5)
O2BB 0.047(4) 0.159(5) 0.123(3) -0.007(3) 0.023(2) 0.013(3)
O3BB 0.083(3) 0.166(6) 0.126(4) 0.036(3) -0.002(3) 0.028(5)
O4BA 0.321(8) 0.073(3) 0.0417(16) 0.015(3) -0.037(3) -0.0044(15)
O5BA 0.267(6) 0.079(4) 0.081(2) 0.013(3) 0.109(4) 0.0066(18)
O4BB 0.321(8) 0.073(3) 0.0417(16) 0.015(3) -0.037(3) -0.0044(15)
O5BB 0.267(6) 0.079(4) 0.081(2) 0.013(3) 0.109(4) 0.0066(18)
O6BA 0.060(2) 0.199(7) 0.083(3) 0.038(3) 0.002(2) -0.019(3)
O7BA 0.069(4) 0.198(5) 0.087(2) 0.029(4) -0.015(2) -0.044(3)
O6BB 0.060(2) 0.199(7) 0.083(3) 0.038(3) 0.002(2) -0.019(3)
O7BB 0.069(4) 0.198(5) 0.087(2) 0.029(4) -0.015(2) -0.044(3)
N1B 0.086(2) 0.075(2) 0.077(2) -0.0108(18) 0.0077(19) 0.0077(17)
N2B 0.219(6) 0.0467(17) 0.0441(18) 0.013(2) 0.030(3) 0.0043(14)
N3B 0.068(2) 0.104(3) 0.079(2) -0.0047(19) 0.0071(17) -0.016(2)
C1B 0.106(3) 0.0482(16) 0.0361(15) -0.0035(17) 0.0081(16) -0.0068(12)
C2B 0.078(2) 0.0448(16) 0.0622(19) -0.0044(15) 0.0237(17) -0.0017(14)
C3B 0.085(2) 0.0398(15) 0.0569(19) -0.0046(15) -0.0138(17) -0.0028(13)
C4B 0.115(3) 0.0375(14) 0.0333(14) 0.0022(16) 0.0168(16) 0.0006(11)
C5B 0.077(2) 0.0393(15) 0.089(3) 0.0016(15) 0.031(2) 0.0018(16)
C6B 0.077(2) 0.0464(16) 0.072(2) -0.0066(16) -0.0183(18) 0.0004(15)

loop_
_atom_type_symbol
_atom_type_description
_atom_type_scat_dispersion_real
_atom_type_scat_dispersion_imag
_atom_type_scat_source
C C 0.0181 0.0091 'International Tables Vol C Tables 4.2.6.8 and 6.1.1.4'
H H 0.0000 0.0000 'International Tables Vol C Tables 4.2.6.8 and 6.1.1.4'
N N 0.0311 0.0180 'International Tables Vol C Tables 4.2.6.8 and 6.1.1.4'
O O 0.0492 0.0322 'International Tables Vol C Tables 4.2.6.8 and 6.1.1.4'

loop_
_geom_angle_atom_site_label_1
_geom_angle_atom_site_label_2
_geom_angle_atom_site_label_3
_geom_angle_site_symmetry_1
_geom_angle_site_symmetry_3
_geom_angle
_geom_angle_publ_flag
C4 N1 C1 . . 108.3(2) ?
C4 N1 C5 . . 111.38(19) ?
C1 N1 C5 . . 110.63(19) ?
C4 N1 H1N . . 107(2) ?
C1 N1 H1N . . 107(2) ?
C5 N1 H1N . . 113(2) ?
C2 N2 C3 . . 110.4(2) ?
C2 N2 C18A . . 112.0(2) ?
C3 N2 C18A . . 111.5(2) ?
C2 N2 H2N . . 103(3) ?
C3 N2 H2N . . 114(3) ?
C18A N2 H2N . . 106(3) ?
N1 C1 C2 . . 110.7(2) ?
N1 C1 H1A . . 109.5 ?
C2 C1 H1A . . 109.5 ?
N1 C1 H1B . . 109.5 ?
C2 C1 H1B . . 109.5 ?
H1A C1 H1B . . 108.1 ?
N2 C2 C1 . . 111.4(2) ?
N2 C2 H2A . . 109.3 ?
C1 C2 H2A . . 109.3 ?
N2 C2 H2B . . 109.3 ?
C1 C2 H2B . . 109.3 ?
H2A C2 H2B . . 108.0 ?
N2 C3 C4 . . 111.1(2) ?
N2 C3 H3A . . 109.4 ?
C4 C3 H3A . . 109.4 ?
N2 C3 H3B . . 109.4 ?
C4 C3 H3B . . 109.4 ?
H3A C3 H3B . . 108.0 ?
N1 C4 C3 . . 110.8(2) ?
N1 C4 H4A . . 109.5 ?
C3 C4 H4A . . 109.5 ?
N1 C4 H4B . . 109.5 ?
C3 C4 H4B . . 109.5 ?
H4A C4 H4B . . 108.1 ?
C6 C5 C12 . . 110.6(2) ?
C6 C5 N1 . . 112.2(2) ?
C12 C5 N1 . . 112.0(2) ?
C6 C5 H5A . . 107.2 ?
C12 C5 H5A . . 107.2 ?
N1 C5 H5A . . 107.2 ?
C7 C6 C11 . . 118.3(3) ?
C7 C6 C5 . . 119.1(2) ?
C11 C6 C5 . . 122.3(2) ?
C8 C7 C6 . . 120.8(3) ?
C8 C7 H7A . . 119.6 ?
C6 C7 H7A . . 119.6 ?
C9 C8 C7 . . 120.2(3) ?
C9 C8 H8A . . 119.9 ?
C7 C8 H8A . . 119.9 ?
C8 C9 C10 . . 119.7(3) ?
C8 C9 H9A . . 120.1 ?
C10 C9 H9A . . 120.1 ?
C9 C10 C11 . . 120.4(3) ?
C9 C10 H10A . . 119.8 ?
C11 C10 H10A . . 119.8 ?
C10 C11 C6 . . 120.5(3) ?
C10 C11 H11A . . 119.8 ?
C6 C11 H11A . . 119.8 ?
C13 C12 C17 . . 117.9(3) ?
C13 C12 C5 . . 119.1(3) ?
C17 C12 C5 . . 122.8(2) ?
C14 C13 C12 . . 120.9(4) ?
C14 C13 H13A . . 119.5 ?
C12 C13 H13A . . 119.5 ?
C15 C14 C13 . . 120.3(3) ?
C15 C14 H14A . . 119.8 ?
C13 C14 H14A . . 119.8 ?
C14 C15 C16 . . 119.5(4) ?
C14 C15 H15A . . 120.2 ?
C16 C15 H15A . . 120.2 ?
C15 C16 C17 . . 120.7(4) ?
C15 C16 H16A . . 119.6 ?
C17 C16 H16A . . 119.6 ?
C16 C17 C12 . . 120.6(3) ?
C16 C17 H17A . . 119.7 ?
C12 C17 H17A . . 119.7 ?
N2 C18A C19A . . 112.8(3) ?
N2 C18A H18A . . 109.0 ?
C19A C18A H18A . . 109.0 ?
N2 C18A H18B . . 109.0 ?
C19A C18A H18B . . 109.0 ?
H18A C18A H18B . . 107.8 ?
C20A C19A C18A . . 121.1(5) ?
C20A C19A H19A . . 119.4 ?
C18A C19A H19A . . 119.4 ?
C19A C20A C21A . . 129.3(7) ?
C19A C20A H20A . . 115.4 ?
C21A C20A H20A . . 115.4 ?
C22A C21A C26A . . 114.1(13) ?
C22A C21A C20A . . 121.5(10) ?
C26A C21A C20A . . 124.4(14) ?
C23A C22A C21A . . 119.1(14) ?
C23A C22A H22A . . 120.4 ?
C21A C22A H22A . . 120.4 ?
C22A C23A C24A . . 124(2) ?
C22A C23A H23A . . 117.9 ?
C24A C23A H23A . . 117.9 ?
C23A C24A C25A . . 128(2) ?
C23A C24A H24A . . 115.9 ?
C25A C24A H24A . . 115.9 ?
C24A C25A C26A . . 106(2) ?
C24A C25A H25A . . 126.8 ?
C26A C25A H25A . . 126.8 ?
C25A C26A C21A . . 127.5(18) ?
C25A C26A H26A . . 116.3 ?
C21A C26A H26A . . 116.3 ?
C20B C19B H19B . . 120.2 ?
C19B C20B C21B . . 124.0(9) ?
C19B C20B H20B . . 118.0 ?
C21B C20B H20B . . 118.0 ?
C26B C21B C22B . . 121.5(13) ?
C26B C21B C20B . . 110.3(13) ?
C22B C21B C20B . . 128.1(12) ?
C21B C22B C23B . . 120(2) ?
C21B C22B H22B . . 120.2 ?
C23B C22B H22B . . 120.3 ?
C24B C23B C22B . . 123(4) ?
C24B C23B H23B . . 118.5 ?
C22B C23B H23B . . 118.5 ?
C23B C24B C25B . . 108(3) ?
C23B C24B H24B . . 126.1 ?
C25B C24B H24B . . 126.1 ?
C26B C25B C24B . . 134(3) ?
C26B C25B H25B . . 113.1 ?
C24B C25B H25B . . 113.1 ?
C21B C26B C25B . . 114(2) ?
C21B C26B H26B . . 123.1 ?
C25B C26B H26B . . 123.1 ?
O2AB N1A O3AB . . 122.6(2) ?
O2AA N1A O3AB . . 120.6(19) ?
O2AB N1A O3AA . . 111.7(16) ?
O2AA N1A O3AA . . 122.6(2) ?
O2AB N1A C2A . . 125.8(12) ?
O2AA N1A C2A . . 117.5(5) ?
O3AB N1A C2A . . 109.6(10) ?
O3AA N1A C2A . . 119.9(5) ?
O4A N2A O5A . . 122.6(2) ?
O4A N2A C4A . . 118.4(2) ?
O5A N2A C4A . . 119.0(2) ?
O7AA N3A O6AB . . 106.6(14) ?
O7AB N3A O6AB . . 122.6(2) ?
O7AA N3A O6AA . . 122.6(2) ?
O7AB N3A O6AA . . 114(2) ?
O7AA N3A C6A . . 120.1(3) ?
O7AB N3A C6A . . 116.2(13) ?
O6AB N3A C6A . . 121.2(13) ?
O6AA N3A C6A . . 117.4(3) ?
O1A C1A C2A . . 124.6(3) ?
O1A C1A C6A . . 123.3(3) ?
C2A C1A C6A . . 112.1(2) ?
C3A C2A C1A . . 124.4(3) ?
C3A C2A N1A . . 116.3(3) ?
C1A C2A N1A . . 119.3(2) ?
C4A C3A C2A . . 118.7(3) ?
C4A C3A H3AA . . 120.7 ?
C2A C3A H3AA . . 120.7 ?
C3A C4A C5A . . 121.4(2) ?
C3A C4A N2A . . 120.2(3) ?
C5A C4A N2A . . 118.4(3) ?
C6A C5A C4A . . 119.4(3) ?
C6A C5A H5AA . . 120.3 ?
C4A C5A H5AA . . 120.3 ?
C5A C6A N3A . . 116.3(3) ?
C5A C6A C1A . . 124.0(3) ?
N3A C6A C1A . . 119.7(2) ?
O2BA N1B O3BA . . 122.8(2) ?
O2BA N1B O3BB . . 108.0(17) ?
O3BA N1B O2BB . . 140.1(12) ?
O3BB N1B O2BB . . 122.6(2) ?
O2BA N1B C2B . . 119.9(4) ?
O3BA N1B C2B . . 117.2(5) ?
O3BB N1B C2B . . 131.8(18) ?
O2BB N1B C2B . . 100.3(10) ?
O4BA N2B O5BB . . 117.3(15) ?
O4BB N2B O5BB . . 122.6(2) ?
O4BA N2B O5BA . . 122.6(2) ?
O4BB N2B O5BA . . 118.7(11) ?
O4BA N2B C4B . . 116.6(3) ?
O4BB N2B C4B . . 118.0(3) ?
O5BB N2B C4B . . 118.0(3) ?
O5BA N2B C4B . . 120.7(3) ?
O6BB N3B O7BB . . 122.6(3) ?
O6BB N3B O7BA . . 132.8(12) ?
O7BB N3B O6BA . . 107.9(17) ?
O7BA N3B O6BA . . 122.4(2) ?
O6BB N3B C6B . . 93.6(8) ?
O7BB N3B C6B . . 133.1(15) ?
O7BA N3B C6B . . 118.4(3) ?
O6BA N3B C6B . . 118.6(3) ?
O1B C1B C2B . . 117.7(4) ?
O1B C1B C6B . . 130.2(4) ?
C2B C1B C6B . . 112.1(3) ?
C3B C2B C1B . . 124.7(4) ?
C3B C2B N1B . . 112.4(3) ?
C1B C2B N1B . . 122.8(3) ?
C4B C3B C2B . . 120.1(3) ?
C4B C3B H3BA . . 119.9 ?
C2B C3B H3BA . . 119.9 ?
C3B C4B C5B . . 121.2(3) ?
C3B C4B N2B . . 122.6(4) ?
C5B C4B N2B . . 116.1(4) ?
C4B C5B C6B . . 118.0(3) ?
C4B C5B H5BA . . 121.0 ?
C6B C5B H5BA . . 121.0 ?
C5B C6B C1B . . 123.8(3) ?
C5B C6B N3B . . 120.8(4) ?
C1B C6B N3B . . 115.4(3) ?

loop_
_geom_bond_atom_site_label_1
_geom_bond_atom_site_label_2
_geom_bond_site_symmetry_2
_geom_bond_distance
_geom_bond_publ_flag
N1 C4 . 1.505(3) ?
N1 C1 . 1.505(3) ?
N1 C5 . 1.522(3) ?
N1 H1N . 0.901(5) ?
N2 C2 . 1.488(4) ?
N2 C3 . 1.490(4) ?
N2 C18A . 1.524(4) ?
N2 H2N . 0.897(5) ?
C1 C2 . 1.514(4) ?
C1 H1A . 0.9700 ?
C1 H1B . 0.9700 ?
C2 H2A . 0.9700 ?
C2 H2B . 0.9700 ?
C3 C4 . 1.515(4) ?
C3 H3A . 0.9700 ?
C3 H3B . 0.9700 ?
C4 H4A . 0.9700 ?
C4 H4B . 0.9700 ?
C5 C6 . 1.513(4) ?
C5 C12 . 1.513(4) ?
C5 H5A . 0.9800 ?
C6 C7 . 1.382(4) ?
C6 C11 . 1.389(4) ?
C7 C8 . 1.381(5) ?
C7 H7A . 0.9300 ?
C8 C9 . 1.367(6) ?
C8 H8A . 0.9300 ?
C9 C10 . 1.375(5) ?
C9 H9A . 0.9300 ?
C10 C11 . 1.378(4) ?
C10 H10A . 0.9300 ?
C11 H11A . 0.9300 ?
C12 C13 . 1.388(4) ?
C12 C17 . 1.394(4) ?
C13 C14 . 1.386(6) ?
C13 H13A . 0.9300 ?
C14 C15 . 1.371(7) ?
C14 H14A . 0.9300 ?
C15 C16 . 1.374(6) ?
C15 H15A . 0.9300 ?
C16 C17 . 1.380(5) ?
C16 H16A . 0.9300 ?
C17 H17A . 0.9300 ?
C18A C19A . 1.546(7) ?
C18A H18A . 0.9700 ?
C18A H18B . 0.9700 ?
C19A C20A . 1.310(9) ?
C19A H19A . 0.9300 ?
C20A C21A . 1.483(8) ?
C20A H20A . 0.9300 ?
C21A C22A . 1.382(12) ?
C21A C26A . 1.46(3) ?
C22A C23A . 1.29(3) ?
C22A H22A . 0.9300 ?
C23A C24A . 1.33(3) ?
C23A H23A . 0.9300 ?
C24A C25A . 1.36(5) ?
C24A H24A . 0.9300 ?
C25A C26A . 1.42(4) ?
C25A H25A . 0.9300 ?
C26A H26A . 0.9300 ?
C19B C20B . 1.309(12) ?
C19B H19B . 0.9300 ?
C20B C21B . 1.493(9) ?
C20B H20B . 0.9300 ?
C21B C26B . 1.30(4) ?
C21B C22B . 1.385(14) ?
C22B C23B . 1.47(5) ?
C22B H22B . 0.9300 ?
C23B C24B . 1.35(5) ?
C23B H23B . 0.9300 ?
C24B C25B . 1.40(6) ?
C24B H24B . 0.9300 ?
C25B C26B . 1.39(4) ?
C25B H25B . 0.9300 ?
C26B H26B . 0.9300 ?
O1A C1A . 1.241(3) ?
O2AA N1A . 1.2115(16) ?
O3AA N1A . 1.2120(17) ?
O2AB N1A . 1.2115(17) ?
O3AB N1A . 1.2118(17) ?
O4A N2A . 1.2118(16) ?
O5A N2A . 1.2125(16) ?
O6AA N3A . 1.2122(16) ?
O7AA N3A . 1.2115(16) ?
O6AB N3A . 1.2117(17) ?
O7AB N3A . 1.2117(17) ?
N1A C2A . 1.461(4) ?
N2A C4A . 1.446(3) ?
N3A C6A . 1.433(4) ?
C1A C2A . 1.432(4) ?
C1A C6A . 1.443(4) ?
C2A C3A . 1.388(4) ?
C3A C4A . 1.370(4) ?
C3A H3AA . 0.9300 ?
C4A C5A . 1.377(4) ?
C5A C6A . 1.371(4) ?
C5A H5AA . 0.9300 ?
O1B C1B . 1.259(4) ?
O2BA N1B . 1.2101(17) ?
O3BA N1B . 1.2111(17) ?
O2BB N1B . 1.2118(17) ?
O3BB N1B . 1.2116(17) ?
O4BA N2B . 1.2109(16) ?
O5BA N2B . 1.2120(16) ?
O4BB N2B . 1.2119(17) ?
O5BB N2B . 1.2119(17) ?
O6BA N3B . 1.2132(16) ?
O7BA N3B . 1.2120(16) ?
O6BB N3B . 1.2116(17) ?
O7BB N3B . 1.2117(17) ?
N1B C2B . 1.528(5) ?
N2B C4B . 1.455(4) ?
N3B C6B . 1.461(5) ?
C1B C2B . 1.407(6) ?
C1B C6B . 1.437(6) ?
C2B C3B . 1.356(5) ?
C3B C4B . 1.350(6) ?
C3B H3BA . 0.9300 ?
C4B C5B . 1.376(6) ?
C5B C6B . 1.390(6) ?
C5B H5BA . 0.9300 ?

loop_
_geom_contact_atom_site_label_1
_geom_contact_atom_site_label_2
_geom_contact_distance
_geom_contact_site_symmetry_1
_geom_contact_site_symmetry_2
_geom_contact_publ_flag
Cg1 Cg3 3.844(7) . 1_555 ?
Cg1 Cg4 3.677(9) . 1_555 ?
Cg2 Cg3 3.825(5) . 1_555 ?
Cg2 Cg4 3.634(2) . 1_555 ?
Cg3 Cg4 3.729(7) . 1_565 ?

loop_
_geom_hbond_atom_site_label_D
_geom_hbond_atom_site_label_H
_geom_hbond_atom_site_label_A
_geom_hbond_site_symmetry_A
_geom_hbond_distance_DH
_geom_hbond_distance_HA
_geom_hbond_distance_DA
_geom_hbond_angle_DHA
N1 H1N O1A . 0.901(5) 1.770(9) 2.658(3) 168(3)
N2 H2N O1B . 0.897(5) 1.83(3) 2.603(3) 143(4)
N2 H2N O7BA . 0.897(5) 2.30(3) 3.047(5) 140(3)
C3 H3A O2AA . 0.97 2.50 3.214(8) 130
C3 H3A O2AB . 0.97 2.52 3.242(17) 131
C2 H2B O7AA . 0.97 2.48 3.304(5) 142
C2 H2B O7AB . 0.97 2.54 3.42(4) 151
C11 H11A O4BA 4_576 0.93 2.57 3.244(4) 130
C17 H17A O1A . 0.93 2.62 3.473(4) 154
C17 H17A O5BB 4_576 0.93 2.52 3.267(8) 138
C18A H18A Cg6 1_565 0.97 2.88 3.742(5) 148
C18A H18B Cg5 1_565 0.97 2.83 3.762000 161
C18A H18C Cg5 1_565 0.97 3.00 3.762000 137
C18A H18D Cg6 1_565 0.97 2.84 3.742(5) 155

loop_
_geom_torsion_atom_site_label_1
_geom_torsion_atom_site_label_2
_geom_torsion_atom_site_label_3
_geom_torsion_atom_site_label_4
_geom_torsion_site_symmetry_1
_geom_torsion_site_symmetry_2
_geom_torsion_site_symmetry_3
_geom_torsion_site_symmetry_4
_geom_torsion
_geom_torsion_publ_flag
C4 N1 C1 C2 . . . . -58.5(3) ?
C5 N1 C1 C2 . . . . 179.1(2) ?
C3 N2 C2 C1 . . . . -55.7(3) ?
C18A N2 C2 C1 . . . . 179.5(2) ?
N1 C1 C2 N2 . . . . 58.0(3) ?
C2 N2 C3 C4 . . . . 55.7(3) ?
C18A N2 C3 C4 . . . . -179.2(2) ?
C1 N1 C4 C3 . . . . 58.8(3) ?
C5 N1 C4 C3 . . . . -179.36(19) ?
N2 C3 C4 N1 . . . . -58.3(3) ?
C4 N1 C5 C6 . . . . 54.6(3) ?
C1 N1 C5 C6 . . . . 175.1(2) ?
C4 N1 C5 C12 . . . . 179.7(2) ?
C1 N1 C5 C12 . . . . -59.8(3) ?
C12 C5 C6 C7 . . . . 104.0(3) ?
N1 C5 C6 C7 . . . . -130.2(3) ?
C12 C5 C6 C11 . . . . -70.3(3) ?
N1 C5 C6 C11 . . . . 55.6(3) ?
C11 C6 C7 C8 . . . . 1.6(5) ?
C5 C6 C7 C8 . . . . -172.9(3) ?
C6 C7 C8 C9 . . . . -0.7(6) ?
C7 C8 C9 C10 . . . . -1.4(6) ?
C8 C9 C10 C11 . . . . 2.6(6) ?
C9 C10 C11 C6 . . . . -1.6(5) ?
C7 C6 C11 C10 . . . . -0.4(5) ?
C5 C6 C11 C10 . . . . 173.9(3) ?
C6 C5 C12 C13 . . . . -95.4(3) ?
N1 C5 C12 C13 . . . . 138.6(3) ?
C6 C5 C12 C17 . . . . 78.4(3) ?
N1 C5 C12 C17 . . . . -47.6(3) ?
C17 C12 C13 C14 . . . . -1.2(5) ?
C5 C12 C13 C14 . . . . 172.9(4) ?
C12 C13 C14 C15 . . . . 1.7(7) ?
C13 C14 C15 C16 . . . . -0.4(7) ?
C14 C15 C16 C17 . . . . -1.3(7) ?
C15 C16 C17 C12 . . . . 1.7(6) ?
C13 C12 C17 C16 . . . . -0.5(5) ?
C5 C12 C17 C16 . . . . -174.3(3) ?
C2 N2 C18A C19A . . . . 74.9(4) ?
C3 N2 C18A C19A . . . . -49.4(4) ?
N2 C18A C19A C20A . . . . -100.0(5) ?
C18A C19A C20A C21A . . . . -178.2(7) ?
C19A C20A C21A C22A . . . . -176.6(8) ?
C19A C20A C21A C26A . . . . 4(2) ?
C26A C21A C22A C23A . . . . 2(2) ?
C20A C21A C22A C23A . . . . -177.1(14) ?
C21A C22A C23A C24A . . . . 1(3) ?
C22A C23A C24A C25A . . . . -7(3) ?
C23A C24A C25A C26A . . . . 8(3) ?
C24A C25A C26A C21A . . . . -5(4) ?
C22A C21A C26A C25A . . . . 1(3) ?
C20A C21A C26A C25A . . . . 180(2) ?
C19B C20B C21B C26B . . . . 178.7(18) ?
C19B C20B C21B C22B . . . . -5(2) ?
C26B C21B C22B C23B . . . . -2(3) ?
C20B C21B C22B C23B . . . . -178(2) ?
C21B C22B C23B C24B . . . . 0(4) ?
C22B C23B C24B C25B . . . . 4(4) ?
C23B C24B C25B C26B . . . . -8(5) ?
C22B C21B C26B C25B . . . . -1(4) ?
C20B C21B C26B C25B . . . . 175(2) ?
C24B C25B C26B C21B . . . . 7(5) ?
O1A C1A C2A C3A . . . . -176.2(3) ?
C6A C1A C2A C3A . . . . 1.3(4) ?
O1A C1A C2A N1A . . . . 1.1(5) ?
C6A C1A C2A N1A . . . . 178.6(3) ?
O2AB N1A C2A C3A . . . . -146(2) ?
O2AA N1A C2A C3A . . . . -167.3(8) ?
O3AB N1A C2A C3A . . . . 50.1(18) ?
O3AA N1A C2A C3A . . . . 14.3(14) ?
O2AB N1A C2A C1A . . . . 37(2) ?
O2AA N1A C2A C1A . . . . 15.2(9) ?
O3AB N1A C2A C1A . . . . -127.4(18) ?
O3AA N1A C2A C1A . . . . -163.3(13) ?
C1A C2A C3A C4A . . . . -0.9(4) ?
N1A C2A C3A C4A . . . . -178.3(3) ?
C2A C3A C4A C5A . . . . 0.4(4) ?
C2A C3A C4A N2A . . . . 179.5(3) ?
O4A N2A C4A C3A . . . . 4.0(4) ?
O5A N2A C4A C3A . . . . -176.3(3) ?
O4A N2A C4A C5A . . . . -176.9(3) ?
O5A N2A C4A C5A . . . . 2.8(4) ?
C3A C4A C5A C6A . . . . -0.5(5) ?
N2A C4A C5A C6A . . . . -179.6(3) ?
C4A C5A C6A N3A . . . . 179.0(3) ?
C4A C5A C6A C1A . . . . 1.1(5) ?
O7AA N3A C6A C5A . . . . 160.3(7) ?
O7AB N3A C6A C5A . . . . 119(3) ?
O6AB N3A C6A C5A . . . . -62(2) ?
O6AA N3A C6A C5A . . . . -20.9(7) ?
O7AA N3A C6A C1A . . . . -21.7(8) ?
O7AB N3A C6A C1A . . . . -63(3) ?
O6AB N3A C6A C1A . . . . 116(2) ?
O6AA N3A C6A C1A . . . . 157.1(6) ?
O1A C1A C6A C5A . . . . 176.1(3) ?
C2A C1A C6A C5A . . . . -1.4(4) ?
O1A C1A C6A N3A . . . . -1.7(5) ?
C2A C1A C6A N3A . . . . -179.3(3) ?
O1B C1B C2B C3B . . . . 179.4(4) ?
C6B C1B C2B C3B . . . . 0.6(5) ?
O1B C1B C2B N1B . . . . 3.7(5) ?
C6B C1B C2B N1B . . . . -175.1(3) ?
O2BA N1B C2B C3B . . . . 151.3(6) ?
O3BA N1B C2B C3B . . . . -24.4(10) ?
O3BB N1B C2B C3B . . . . -37(4) ?
O2BB N1B C2B C3B . . . . 169.8(18) ?
O2BA N1B C2B C1B . . . . -32.6(7) ?
O3BA N1B C2B C1B . . . . 151.8(9) ?
O3BB N1B C2B C1B . . . . 139(4) ?
O2BB N1B C2B C1B . . . . -14.1(19) ?
C1B C2B C3B C4B . . . . -0.6(5) ?
N1B C2B C3B C4B . . . . 175.5(3) ?
C2B C3B C4B C5B . . . . 0.3(5) ?
C2B C3B C4B N2B . . . . -177.4(3) ?
O4BA N2B C4B C3B . . . . -6.4(6) ?
O4BB N2B C4B C3B . . . . -25(3) ?
O5BB N2B C4B C3B . . . . 142(3) ?
O5BA N2B C4B C3B . . . . 172.7(5) ?
O4BA N2B C4B C5B . . . . 175.9(4) ?
O4BB N2B C4B C5B . . . . 157(3) ?
O5BB N2B C4B C5B . . . . -36(3) ?
O5BA N2B C4B C5B . . . . -5.1(6) ?
C3B C4B C5B C6B . . . . -0.1(5) ?
N2B C4B C5B C6B . . . . 177.7(3) ?
C4B C5B C6B C1B . . . . 0.1(5) ?
C4B C5B C6B N3B . . . . 177.7(3) ?
O1B C1B C6B C5B . . . . -178.9(4) ?
C2B C1B C6B C5B . . . . -0.3(5) ?
O1B C1B C6B N3B . . . . 3.4(6) ?
C2B C1B C6B N3B . . . . -178.0(3) ?
O6BB N3B C6B C5B . . . . 19.3(11) ?
O7BB N3B C6B C5B . . . . 162(2) ?
O7BA N3B C6B C5B . . . . 163.2(7) ?
O6BA N3B C6B C5B . . . . -25.8(7) ?
O6BB N3B C6B C1B . . . . -162.9(11) ?
O7BB N3B C6B C1B . . . . -20(2) ?
O7BA N3B C6B C1B . . . . -19.0(9) ?
O6BA N3B C6B C1B . . . . 152.0(5) ?
